data_2239552
loop_
_publ_author_name
'Concei\,c\~ao Duarte de Bittencourt, Viviane'
'Carratu Gervini, Vanessa'
'Rosa de Menezes Vicenti, Juliano'
'Maciel Velasques, Jecika'
'Jussiane Zambiazi, Priscilla'

_publ_section_title
;
 2-(5-Iodo-2-oxoindolin-3-ylidene)hydrazinecarbothioamide including an
 unknown solvate
;
_journal_issue 6
_journal_name_full 'Acta Crystallographica Section E'
_journal_page_first o666
_journal_page_last o667
_journal_paper_doi 10.1107/S1600536814010782
_journal_volume 70
_journal_year 2014
_chemical_formula_iupac 'C9 H7 I N4 O S'
_chemical_formula_moiety 'C9 H7 I N4 O S'
_chemical_formula_sum 'C9 H7 I N4 O S'
_chemical_formula_weight 346.15
_chemical_melting_point 522
_chemical_name_common 2-(5-Iodo-2-oxoindolin-3-ylidene)thiosemicarbazone
_chemical_name_systematic
;
2-(5-Iodo-2-oxoindolin-3-ylidene)hydrazinecarbothioamide
;
_space_group_IT_number 15
_symmetry_cell_setting monoclinic
_symmetry_space_group_name_Hall '-C 2yc'
_symmetry_space_group_name_H-M 'C 1 2/c 1'
_atom_sites_solution_hydrogens geom
_atom_sites_solution_primary direct
_atom_sites_solution_secondary difmap
_audit_creation_method SHELXL-97
_cell_angle_alpha 90.00
_cell_angle_beta 123.100(4)
_cell_angle_gamma 90.00
_cell_formula_units_Z 8
_cell_length_a 33.765(5)
_cell_length_b 4.4569(5)
_cell_length_c 19.977(3)
_cell_measurement_reflns_used 9997
_cell_measurement_temperature 100(2)
_cell_measurement_theta_max 28.30
_cell_measurement_theta_min 2.43
_cell_volume 2518.4(6)
_computing_cell_refinement 'SAINT (Bruker, 2009)'
_computing_data_collection 'APEX2 (Bruker, 2009)'
_computing_data_reduction 'SAINT (Bruker, 2009)'
_computing_molecular_graphics 'DIAMOND (Brandenburg, 2006)'
_computing_publication_material 'publCIF (Westrip, 2010)'
_computing_structure_refinement 'SHELXL-97 (Sheldrick, 2008)'
_computing_structure_solution 'SHELXS-97 (Sheldrick, 2008)'
_diffrn_ambient_temperature 100(2)
_diffrn_measured_fraction_theta_full 0.947
_diffrn_measured_fraction_theta_max 0.925
_diffrn_measurement_device_type 'Bruker APEXII CCD'
_diffrn_measurement_method '<i>\f</i> and <i>omega</i>'
_diffrn_radiation_monochromator 'Graphite monochromator'
_diffrn_radiation_source 'fine-focus sealed tube'
_diffrn_radiation_type MoK\a
_diffrn_radiation_wavelength 0.71073
_diffrn_reflns_av_R_equivalents 0.0359
_diffrn_reflns_av_sigmaI/netI 0.0279
_diffrn_reflns_limit_h_max 44
_diffrn_reflns_limit_h_min -44
_diffrn_reflns_limit_k_max 5
_diffrn_reflns_limit_k_min -3
_diffrn_reflns_limit_l_max 26
_diffrn_reflns_limit_l_min -26
_diffrn_reflns_number 18679
_diffrn_reflns_theta_full 25.0
_diffrn_reflns_theta_max 28.33
_diffrn_reflns_theta_min 2.04
_exptl_absorpt_coefficient_mu 2.694
_exptl_absorpt_correction_T_max 0.777
_exptl_absorpt_correction_T_min 0.701
_exptl_absorpt_correction_type numerical
_exptl_absorpt_process_details '(SADABS; Bruker, 2009)'
_exptl_crystal_colour yellow
_exptl_crystal_density_diffrn 1.826
_exptl_crystal_density_method 'not measured'
_exptl_crystal_description Needle
_exptl_crystal_F_000 1328
_exptl_crystal_size_max 1.152
_exptl_crystal_size_mid 0.101
_exptl_crystal_size_min 0.088
_refine_diff_density_max 1.502
_refine_diff_density_min -1.516
_refine_ls_extinction_method none
_refine_ls_goodness_of_fit_ref 1.054
_refine_ls_hydrogen_treatment mixed
_refine_ls_matrix_type full
_refine_ls_number_parameters 161
_refine_ls_number_reflns 2892
_refine_ls_number_restraints 0
_refine_ls_restrained_S_all 1.054
_refine_ls_R_factor_all 0.0340
_refine_ls_R_factor_gt 0.0277
_refine_ls_shift/su_max 0.001
_refine_ls_shift/su_mean 0.000
_refine_ls_structure_factor_coef Fsqd
_refine_ls_weighting_details 'calc w=1/[\s^2^(Fo^2^)+(0.0208P)^2^+10.8261P] where P=(Fo^2^+2Fc^2^)/3'
_refine_ls_weighting_scheme calc
_refine_ls_wR_factor_gt 0.0596
_refine_ls_wR_factor_ref 0.0616
_reflns_number_gt 2577
_reflns_number_total 2892
_reflns_threshold_expression >2sigma(I)
_cod_data_source_file bg2528sup1.cif
_cod_data_source_block I
_cod_original_sg_symbol_H-M 'C 2/c'
_cod_database_code 2239552
_cod_database_fobs_code 2239552

loop_
_symmetry_equiv_pos_as_xyz
'x, y, z'
'-x, y, -z+1/2'
'x+1/2, y+1/2, z'
'-x+1/2, y+1/2, -z+1/2'
'-x, -y, -z'
'x, -y, z-1/2'
'-x+1/2, -y+1/2, -z'
'x+1/2, -y+1/2, z-1/2'

loop_
_atom_site_type_symbol
_atom_site_label
_atom_site_fract_x
_atom_site_fract_y
_atom_site_fract_z
_atom_site_U_iso_or_equiv
_atom_site_adp_type
_atom_site_calc_flag
_atom_site_refinement_flags
_atom_site_occupancy
_atom_site_symmetry_multiplicity
C C6 0.20209(11) 0.5198(5) 0.48073(18) 0.0190(6) Uani d . 1 1
H H6 0.2160 0.3772 0.4658 0.023 Uiso calc R 1 1
C C7 0.22592(10) 0.6149(6) 0.55978(17) 0.0168(5) Uani d . 1 1
H H7 0.2555 0.5382 0.5981 0.020 Uiso calc R 1 1
C C5 0.15782(10) 0.6347(6) 0.42365(16) 0.0170(6) Uani d . 1 1
H H41 0.2442(12) 0.924(7) 0.693(2) 0.016(8) Uiso d . 1 1
H H21 0.1270(13) 1.502(7) 0.631(2) 0.023(9) Uiso d . 1 1
H H11 0.0129(12) 1.770(7) 0.4600(19) 0.019(8) Uiso d . 1 1
H H12 0.0403(15) 1.560(9) 0.449(3) 0.043(12) Uiso d . 1 1
I I1 0.125098(8) 0.47387(4) 0.306159(11) 0.02521(7) Uani d . 1 1
S S1 0.06378(3) 1.88628(14) 0.62093(4) 0.01889(15) Uani d . 1 1
O O1 0.19376(7) 1.3146(4) 0.70372(11) 0.0168(4) Uani d . 1 1
N N4 0.22091(9) 0.9605(5) 0.65344(15) 0.0145(5) Uani d . 1 1
N N3 0.11031(8) 1.3194(4) 0.53273(13) 0.0130(4) Uani d . 1 1
C C9 0.18938(9) 1.1590(5) 0.64912(16) 0.0137(5) Uani d . 1 1
C C1 0.06744(9) 1.6773(5) 0.55453(16) 0.0140(5) Uani d . 1 1
N N1 0.03597(10) 1.6699(6) 0.47747(15) 0.0209(5) Uani d . 1 1
C C3 0.15944(9) 0.9428(5) 0.52186(16) 0.0127(5) Uani d . 1 1
N N2 0.10679(9) 1.5041(4) 0.58282(15) 0.0145(5) Uani d . 1 1
C C8 0.20411(9) 0.8269(5) 0.57920(15) 0.0133(5) Uani d . 1 1
C C2 0.14815(9) 1.1580(5) 0.56399(15) 0.0127(5) Uani d . 1 1
C C4 0.13579(10) 0.8471(5) 0.44356(16) 0.0143(5) Uani d . 1 1
H H4 0.1061 0.9222 0.4053 0.017 Uiso calc R 1 1

loop_
_atom_site_aniso_label
_atom_site_aniso_U_11
_atom_site_aniso_U_22
_atom_site_aniso_U_33
_atom_site_aniso_U_12
_atom_site_aniso_U_13
_atom_site_aniso_U_23
C6 0.0251(17) 0.0160(11) 0.0226(17) 0.0021(10) 0.0173(14) 0.0005(9)
C7 0.0115(15) 0.0176(11) 0.0198(15) 0.0015(9) 0.0076(12) 0.0034(9)
C5 0.0212(16) 0.0181(11) 0.0129(15) -0.0041(10) 0.0101(13) -0.0011(9)
I1 0.04097(15) 0.02153(9) 0.01480(12) -0.00098(7) 0.01630(11) -0.00167(6)
S1 0.0206(4) 0.0199(3) 0.0160(4) 0.0050(2) 0.0099(3) 0.0011(2)
O1 0.0125(10) 0.0216(9) 0.0106(10) -0.0011(7) 0.0026(8) -0.0027(7)
N4 0.0091(13) 0.0177(10) 0.0095(13) 0.0006(8) 0.0005(11) 0.0010(8)
N3 0.0119(12) 0.0143(9) 0.0125(12) -0.0011(8) 0.0065(10) -0.0002(7)
C9 0.0106(14) 0.0153(11) 0.0124(14) -0.0029(9) 0.0044(12) 0.0013(9)
C1 0.0101(14) 0.0154(11) 0.0160(15) -0.0001(9) 0.0068(12) 0.0019(9)
N1 0.0137(14) 0.0276(12) 0.0147(14) 0.0078(10) 0.0034(11) -0.0008(9)
C3 0.0110(14) 0.0139(10) 0.0123(14) -0.0017(9) 0.0057(12) 0.0019(8)
N2 0.0130(13) 0.0168(10) 0.0091(13) 0.0007(8) 0.0030(10) -0.0001(8)
C8 0.0117(14) 0.0144(10) 0.0111(14) -0.0011(9) 0.0044(11) 0.0020(9)
C2 0.0131(14) 0.0135(10) 0.0090(13) -0.0025(9) 0.0043(11) 0.0008(8)
C4 0.0119(14) 0.0159(11) 0.0110(14) -0.0025(9) 0.0036(11) 0.0010(9)

loop_
_atom_type_symbol
_atom_type_description
_atom_type_scat_dispersion_real
_atom_type_scat_dispersion_imag
_atom_type_scat_source
C C 0.0033 0.0016 'International Tables Vol C Tables 4.2.6.8 and 6.1.1.4'
N N 0.0061 0.0033 'International Tables Vol C Tables 4.2.6.8 and 6.1.1.4'
O O 0.0106 0.0060 'International Tables Vol C Tables 4.2.6.8 and 6.1.1.4'
S S 0.1246 0.1234 'International Tables Vol C Tables 4.2.6.8 and 6.1.1.4'
I I -0.4742 1.8119 'International Tables Vol C Tables 4.2.6.8 and 6.1.1.4'
H H 0.0000 0.0000 'International Tables Vol C Tables 4.2.6.8 and 6.1.1.4'

loop_
_geom_angle_atom_site_label_1
_geom_angle_atom_site_label_2
_geom_angle_atom_site_label_3
_geom_angle
C7 C6 C5 121.0(2)
C7 C6 H6 119.5
C5 C6 H6 119.5
C6 C7 C8 117.5(3)
C6 C7 H7 121.2
C8 C7 H7 121.2
C6 C5 C4 121.3(2)
C6 C5 I1 117.67(19)
C4 C5 I1 121.0(2)
C9 N4 C8 111.2(2)
C9 N4 H41 122(2)
C8 N4 H41 127(2)
C2 N3 N2 116.5(2)
O1 C9 N4 127.1(3)
O1 C9 C2 126.5(2)
N4 C9 C2 106.4(2)
N1 C1 N2 117.0(2)
N1 C1 S1 125.4(2)
N2 C1 S1 117.5(2)
C1 N1 H11 118(2)
C1 N1 H12 119(3)
H11 N1 H12 122(4)
C4 C3 C8 120.7(2)
C4 C3 C2 133.3(3)
C8 C3 C2 105.9(2)
N3 N2 C1 119.9(2)
N3 N2 H21 121(2)
C1 N2 H21 119(2)
C7 C8 N4 128.4(3)
C7 C8 C3 121.6(2)
N4 C8 C3 110.0(2)
N3 C2 C3 126.1(2)
N3 C2 C9 127.4(2)
C3 C2 C9 106.5(2)
C3 C4 C5 117.8(2)
C3 C4 H4 121.1
C5 C4 H4 121.1

loop_
_geom_bond_atom_site_label_1
_geom_bond_atom_site_label_2
_geom_bond_distance
C6 C7 1.390(4)
C6 C5 1.391(4)
C6 H6 0.9300
C7 C8 1.378(4)
C7 H7 0.9300
C5 C4 1.389(4)
C5 I1 2.100(3)
S1 C1 1.680(3)
O1 C9 1.232(3)
N4 C9 1.350(3)
N4 C8 1.399(3)
N4 H41 0.77(3)
N3 C2 1.292(3)
N3 N2 1.350(3)
C9 C2 1.498(4)
C1 N1 1.309(4)
C1 N2 1.364(3)
N1 H11 0.79(3)
N1 H12 0.82(4)
C3 C4 1.379(4)
C3 C8 1.402(4)
C3 C2 1.457(3)
N2 H21 0.83(4)
C4 H4 0.9300

loop_
_geom_hbond_atom_site_label_D
_geom_hbond_atom_site_label_H
_geom_hbond_atom_site_label_A
_geom_hbond_site_symmetry_A
_geom_hbond_distance_DH
_geom_hbond_distance_HA
_geom_hbond_distance_DA
_geom_hbond_angle_DHA
N1 H12 N3 . 0.85(4) 2.28(4) 2.633(3) 105(3)
N2 H21 O1 . 0.83(4) 2.07(4) 2.725(3) 135(3)
N4 H41 O1 4_546 0.77(3) 2.04(4) 2.809(3) 178(3)
N1 H11 S1 5_596 0.79(3) 2.66(4) 3.448(3) 170(3)

loop_
_geom_torsion_atom_site_label_1
_geom_torsion_atom_site_label_2
_geom_torsion_atom_site_label_3
_geom_torsion_atom_site_label_4
_geom_torsion
C5 C6 C7 C8 -0.1(4)
C7 C6 C5 C4 -0.3(4)
C7 C6 C5 I1 -179.88(19)
C8 N4 C9 O1 -179.3(2)
C8 N4 C9 C2 -0.5(3)
C2 N3 N2 C1 -178.7(2)
N1 C1 N2 N3 -4.7(3)
S1 C1 N2 N3 176.33(18)
C6 C7 C8 N4 -178.9(2)
C6 C7 C8 C3 0.3(4)
C9 N4 C8 C7 -180.0(2)
C9 N4 C8 C3 0.7(3)
C4 C3 C8 C7 0.0(4)
C2 C3 C8 C7 -180.0(2)
C4 C3 C8 N4 179.4(2)
C2 C3 C8 N4 -0.6(3)
N2 N3 C2 C3 179.7(2)
N2 N3 C2 C9 -2.1(4)
C4 C3 C2 N3 -1.1(5)
C8 C3 C2 N3 178.9(2)
C4 C3 C2 C9 -179.7(3)
C8 C3 C2 C9 0.3(3)
O1 C9 C2 N3 0.4(4)
N4 C9 C2 N3 -178.4(2)
O1 C9 C2 C3 179.0(2)
N4 C9 C2 C3 0.1(3)
C8 C3 C4 C5 -0.4(4)
C2 C3 C4 C5 179.5(3)
C6 C5 C4 C3 0.5(4)
I1 C5 C4 C3 -179.85(18)
